data_7032781
loop_
_publ_author_name
'Ghosh, Biswa Nath'
'Topi\'c, Filip'
'Sahoo, Prasit Kumar'
'Mal, Prasenjit'
'Linnera, Jarno'
'Kalenius, Elina'
'Tuononen, Heikki M.'
'Rissanen, Kari'

_publ_section_title
;
 Synthesis, structure and photophysical properties of a highly luminescent
 terpyridine-diphenylacetylene hybrid fluorophore and its metal complexes.
;
_journal_issue 1
_journal_name_full 'Dalton transactions (Cambridge, England : 2003)'
_journal_page_first 254
_journal_page_last 267
_journal_paper_doi 10.1039/c4dt02728k
_journal_volume 44
_journal_year 2015
_chemical_formula_moiety 'C60 H42 Cd N6 O2, 2(Cl O4), 0.75(C2 H3 N)'
_chemical_formula_sum 'C61.5 H44.25 Cd Cl2 N6.75 O10'
_chemical_formula_weight 1221.08
_space_group_crystal_system triclinic
_space_group_IT_number 2
_space_group_name_Hall '-P 1'
_space_group_name_H-M_alt 'P -1'
_symmetry_space_group_name_Hall '-P 1'
_symmetry_space_group_name_H-M 'P -1'
_atom_sites_solution_hydrogens geom
_atom_sites_solution_primary iterative
_atom_sites_solution_secondary difmap
_audit_creation_method SHELXL-2013
_cell_angle_alpha 102.2197(7)
_cell_angle_beta 99.7574(7)
_cell_angle_gamma 109.5050(8)
_cell_formula_units_Z 4
_cell_length_a 13.9688(2)
_cell_length_b 17.2312(2)
_cell_length_c 25.2477(4)
_cell_measurement_reflns_used 14564
_cell_measurement_temperature 123.0(1)
_cell_measurement_theta_max 27.878
_cell_measurement_theta_min 0.407
_cell_volume 5405.00(14)
_computing_cell_refinement 'HKL Scalepack (Otwinowski & Minor, 1997)'
_computing_data_collection 'Collect (Bruker AXS BV, 1997-2004)'
_computing_data_reduction 'HKL Denzo and Scalepack (Otwinowski & Minor, 1997)'
_computing_molecular_graphics
;
 Mercury CSD 3.3 (Macrae et al., 2008)
 &
 Persistence of Vision Pty. Ltd. (2004)
    Persistence of Vision Raytracer (Version 3.6)
    [Computer software].
      Retrieved from http://www.povray.org/download/
;
_computing_publication_material 'WinGX (Farrugia, 2012)'
_computing_structure_refinement 'SHELXL-2013 (Sheldrick, 2008)'
_computing_structure_solution 'Superflip (Palatinus & Chapuis, 2007)'
_diffrn_ambient_temperature 123.0(1)
_diffrn_detector_area_resol_mean 9
_diffrn_measured_fraction_theta_full 0.997
_diffrn_measured_fraction_theta_max 0.997
_diffrn_measurement_device '95mm CCD camera on \k-goniostat'
_diffrn_measurement_device_type KappaCCD
_diffrn_measurement_method '\f scans + \w scans'
_diffrn_radiation_monochromator 'horizonally mounted graphite crystal'
_diffrn_radiation_source 'fine-focus sealed tube'
_diffrn_radiation_type MoK\a
_diffrn_radiation_wavelength 0.71073
_diffrn_reflns_av_R_equivalents 0.0373
_diffrn_reflns_av_unetI/netI 0.0627
_diffrn_reflns_Laue_measured_fraction_full 0.997
_diffrn_reflns_Laue_measured_fraction_max 0.997
_diffrn_reflns_limit_h_max 16
_diffrn_reflns_limit_h_min -16
_diffrn_reflns_limit_k_max 20
_diffrn_reflns_limit_k_min -19
_diffrn_reflns_limit_l_max 30
_diffrn_reflns_limit_l_min -27
_diffrn_reflns_number 43577
_diffrn_reflns_point_group_measured_fraction_full 0.997
_diffrn_reflns_point_group_measured_fraction_max 0.997
_diffrn_reflns_theta_full 25.250
_diffrn_reflns_theta_max 25.250
_diffrn_reflns_theta_min 2.294
_exptl_absorpt_coefficient_mu 0.572
_exptl_absorpt_correction_T_max 0.7457
_exptl_absorpt_correction_T_min 0.5934
_exptl_absorpt_correction_type multi-scan
_exptl_absorpt_process_details 'SADABS 2008 (Sheldrick, 1996)'
_exptl_crystal_colour yellow
_exptl_crystal_density_diffrn 1.501
_exptl_crystal_density_method 'not measured'
_exptl_crystal_description plate
_exptl_crystal_F_000 2490
_exptl_crystal_size_max 0.600
_exptl_crystal_size_mid 0.300
_exptl_crystal_size_min 0.050
_refine_diff_density_max 0.822
_refine_diff_density_min -0.780
_refine_diff_density_rms 0.077
_refine_ls_extinction_method none
_refine_ls_goodness_of_fit_ref 1.020
_refine_ls_hydrogen_treatment constr
_refine_ls_matrix_type full
_refine_ls_number_parameters 1559
_refine_ls_number_reflns 19498
_refine_ls_number_restraints 344
_refine_ls_restrained_S_all 1.031
_refine_ls_R_factor_all 0.0798
_refine_ls_R_factor_gt 0.0526
_refine_ls_shift/su_max 0.001
_refine_ls_shift/su_mean 0.000
_refine_ls_structure_factor_coef Fsqd
_refine_ls_weighting_details 'w=1/[\s^2^(Fo^2^)+(0.0366P)^2^+11.9736P] where P=(Fo^2^+2Fc^2^)/3'
_refine_ls_weighting_scheme calc
_refine_ls_wR_factor_gt 0.1130
_refine_ls_wR_factor_ref 0.1277
_reflns_Friedel_coverage 0.000
_reflns_number_gt 14365
_reflns_number_total 19498
_reflns_threshold_expression 'I > 2\s(I)'
_cod_data_source_file c4dt02728k2.cif
_cod_data_source_block 3
_cod_depositor_comments 'Adding full bibliography for 7032778--7032782.cif.'
_cod_original_cell_volume 5405.00(13)
_cod_original_formula_sum 'C61.50 H44.25 Cd Cl2 N6.75 O10'
_cod_database_code 7032781
_shelx_space_group_comment
;
The symmetry employed for this shelxl refinement is uniquely defined
by the following loop, which should always be used as a source of
symmetry information in preference to the above space-group names.
They are only intended as comments.
;
_shelx_estimated_absorpt_t_min 0.725
_shelx_estimated_absorpt_t_max 0.972
_shelxl_version_number 2013-4

loop_
_space_group_symop_operation_xyz
'x, y, z'
'-x, -y, -z'

loop_
_atom_site_label
_atom_site_type_symbol
_atom_site_fract_x
_atom_site_fract_y
_atom_site_fract_z
_atom_site_U_iso_or_equiv
_atom_site_adp_type
_atom_site_occupancy
_atom_site_site_symmetry_order
_atom_site_calc_flag
_atom_site_refinement_flags_posn
_atom_site_refinement_flags_adp
_atom_site_refinement_flags_occupancy
_atom_site_disorder_assembly
_atom_site_disorder_group
Cd1A Cd 0.37834(2) 0.29910(2) 0.10927(2) 0.03737(10) Uani 1 1 d . . . . .
Cd1B Cd 0.20463(2) 0.10857(2) 0.38465(2) 0.03528(9) Uani 1 1 d . . . . .
C2A C 0.3761(4) 0.1818(3) 0.1944(2) 0.0564(13) Uani 1 1 d . . . . .
H2A H 0.3053 0.1520 0.1726 0.068 Uiso 1 1 calc R U . . .
C3A C 0.4108(5) 0.1554(3) 0.2391(2) 0.0663(16) Uani 1 1 d . . . . .
H3A H 0.3647 0.1084 0.2481 0.080 Uiso 1 1 calc R U . . .
C4A C 0.5134(5) 0.1983(3) 0.2703(2) 0.0640(15) Uani 1 1 d . . . . .
H4A H 0.5392 0.1804 0.3009 0.077 Uiso 1 1 calc R U . . .
C5A C 0.5784(4) 0.2665(3) 0.2574(2) 0.0494(12) Uani 1 1 d . . . . .
H5A H 0.6491 0.2972 0.2793 0.059 Uiso 1 1 calc R U . . .
C6A C 0.5391(4) 0.2901(3) 0.21180(19) 0.0409(11) Uani 1 1 d . . . . .
C7A C 0.6035(3) 0.3644(3) 0.19580(17) 0.0349(10) Uani 1 1 d . . . . .
C9A C 0.6012(3) 0.4584(3) 0.14217(17) 0.0327(9) Uani 1 1 d . . . . .
C10A C 0.7086(3) 0.5053(3) 0.16417(17) 0.0347(10) Uani 1 1 d . . . . .
H10A H 0.7427 0.5547 0.1532 0.042 Uiso 1 1 calc R U . . .
C11A C 0.7662(3) 0.4792(3) 0.20254(17) 0.0339(9) Uani 1 1 d . . . . .
C12A C 0.7111(3) 0.4081(3) 0.21837(17) 0.0362(10) Uani 1 1 d . . . . .
H12A H 0.7476 0.3893 0.2450 0.043 Uiso 1 1 calc R U . . .
C13A C 0.5327(3) 0.4825(3) 0.10170(16) 0.0311(9) Uani 1 1 d . . . . .
C14A C 0.5632(3) 0.5625(3) 0.09261(17) 0.0344(9) Uani 1 1 d . . . . .
H14A H 0.6317 0.6048 0.1110 0.041 Uiso 1 1 calc R U . . .
C15A C 0.4921(3) 0.5799(3) 0.05614(19) 0.0406(10) Uani 1 1 d . . . . .
H15A H 0.5113 0.6346 0.0495 0.049 Uiso 1 1 calc R U . . .
C16A C 0.3934(3) 0.5171(3) 0.02967(18) 0.0399(10) Uani 1 1 d . . . . .
H16A H 0.3433 0.5281 0.0050 0.048 Uiso 1 1 calc R U . . .
C17A C 0.3693(3) 0.4387(3) 0.03977(18) 0.0403(11) Uani 1 1 d . . . . .
H17A H 0.3018 0.3951 0.0209 0.048 Uiso 1 1 calc R U . . .
C19A C 0.8821(3) 0.5251(3) 0.22559(18) 0.0381(10) Uani 1 1 d . . . . .
C20A C 0.9326(4) 0.5162(3) 0.2757(2) 0.0478(12) Uani 1 1 d . . . . .
H20A H 0.8931 0.4817 0.2953 0.057 Uiso 1 1 calc R U . . .
C21A C 1.0417(4) 0.5590(3) 0.2963(2) 0.0570(15) Uani 1 1 d . . . . .
H21A H 1.0754 0.5538 0.3306 0.068 Uiso 1 1 calc R U . . .
C22A C 1.1020(4) 0.6085(3) 0.2684(2) 0.0515(13) Uani 1 1 d . . . . .
C23A C 1.0508(4) 0.6170(3) 0.2193(2) 0.0537(13) Uani 1 1 d . . . . .
H23A H 1.0902 0.6515 0.1996 0.064 Uiso 1 1 calc R U . . .
C24A C 0.9428(3) 0.5756(3) 0.1986(2) 0.0470(12) Uani 1 1 d . . . . .
H24A H 0.9095 0.5823 0.1648 0.056 Uiso 1 1 calc R U . . .
C25A C 1.2140(4) 0.6483(3) 0.2914(2) 0.0629(16) Uani 1 1 d . . . . .
C26A C 1.3055(4) 0.6784(4) 0.3139(2) 0.0649(17) Uani 1 1 d . . . . .
C27A C 1.4164(4) 0.7125(3) 0.3427(2) 0.0521(14) Uani 1 1 d . . . . .
C28A C 1.4527(4) 0.6702(3) 0.3781(2) 0.0547(13) Uani 1 1 d . . . . .
H28A H 1.4044 0.6205 0.3835 0.066 Uiso 1 1 calc R U . . .
C29A C 1.5580(4) 0.7002(3) 0.4052(2) 0.0552(14) Uani 1 1 d . . . . .
H29A H 1.5822 0.6714 0.4293 0.066 Uiso 1 1 calc R U . . .
C30A C 1.6281(4) 0.7724(3) 0.3971(2) 0.0517(13) Uani 1 1 d . . . . .
C31A C 1.5938(4) 0.8152(3) 0.3635(2) 0.0549(13) Uani 1 1 d . . . . .
H31A H 1.6425 0.8652 0.3586 0.066 Uiso 1 1 calc R U . . .
C32A C 1.4874(4) 0.7856(4) 0.3365(2) 0.0582(14) Uani 1 1 d . . . . .
H32A H 1.4635 0.8160 0.3135 0.070 Uiso 1 1 calc R U . . .
C34A C 1.8069(4) 0.8581(4) 0.4103(3) 0.085(2) Uani 1 1 d . . . . .
H34A H 1.7937 0.8414 0.3693 0.127 Uiso 1 1 calc R U . . .
H34B H 1.8770 0.8610 0.4273 0.127 Uiso 1 1 calc R U . . .
H34C H 1.8032 0.9146 0.4233 0.127 Uiso 1 1 calc R U . . .
N1A N 0.4383(3) 0.2476(2) 0.18075(16) 0.0437(9) Uani 1 1 d . . . . .
N8A N 0.5506(2) 0.3894(2) 0.15732(14) 0.0341(8) Uani 1 1 d . . . . .
N18A N 0.4364(2) 0.4204(2) 0.07508(15) 0.0358(8) Uani 1 1 d . . . . .
O33A O 1.7308(3) 0.7970(3) 0.42601(17) 0.0714(12) Uani 1 1 d . . . . .
C2B C 0.4302(3) 0.1617(3) 0.0175(2) 0.0475(12) Uani 1 1 d . . . . .
H2B H 0.5004 0.1946 0.0395 0.057 Uiso 1 1 calc R U . . .
C3B C 0.4132(4) 0.0944(3) -0.0274(2) 0.0534(13) Uani 1 1 d . . . . .
H3B H 0.4702 0.0809 -0.0364 0.064 Uiso 1 1 calc R U . . .
C4B C 0.3120(4) 0.0463(3) -0.0592(2) 0.0532(13) Uani 1 1 d . . . . .
H4B H 0.2979 -0.0012 -0.0906 0.064 Uiso 1 1 calc R U . . .
C5B C 0.2304(3) 0.0678(3) -0.0452(2) 0.0441(11) Uani 1 1 d . . . . .
H5B H 0.1600 0.0352 -0.0669 0.053 Uiso 1 1 calc R U . . .
C6B C 0.2528(3) 0.1368(3) 0.00056(18) 0.0343(10) Uani 1 1 d . . . . .
C7B C 0.1692(3) 0.1639(3) 0.01840(18) 0.0329(9) Uani 1 1 d . . . . .
C9B C 0.1336(3) 0.2582(3) 0.08459(18) 0.0335(9) Uani 1 1 d . . . . .
C10B C 0.0287(3) 0.2246(3) 0.05596(18) 0.0366(10) Uani 1 1 d . . . . .
H10B H -0.0184 0.2475 0.0698 0.044 Uiso 1 1 calc R U . . .
C11B C -0.0080(3) 0.1566(3) 0.00645(18) 0.0356(10) Uani 1 1 d . . . . .
C12B C 0.0649(3) 0.1251(3) -0.01172(18) 0.0346(10) Uani 1 1 d . . . . .
H12B H 0.0429 0.0776 -0.0443 0.042 Uiso 1 1 calc R U . . .
C13B C 0.1775(3) 0.3293(3) 0.13819(18) 0.0360(10) Uani 1 1 d . . . . .
C14B C 0.1153(4) 0.3594(3) 0.1665(2) 0.0519(13) Uani 1 1 d . . . . .
H14B H 0.0408 0.3335 0.1532 0.062 Uiso 1 1 calc R U . . .
C15B C 0.1628(4) 0.4281(3) 0.2149(2) 0.0574(14) Uani 1 1 d . . . . .
H15B H 0.1209 0.4499 0.2349 0.069 Uiso 1 1 calc R U . . .
C16B C 0.2697(4) 0.4643(3) 0.2337(2) 0.0536(13) Uani 1 1 d . . . . .
H16B H 0.3037 0.5126 0.2660 0.064 Uiso 1 1 calc R U . . .
C17B C 0.3269(4) 0.4290(3) 0.2046(2) 0.0485(12) Uani 1 1 d . . . . .
H17B H 0.4013 0.4522 0.2185 0.058 Uiso 1 1 calc R U . . .
C19B C -0.1207(3) 0.1180(3) -0.02457(19) 0.0362(10) Uani 1 1 d . . . . .
C20B C -0.1523(3) 0.0804(3) -0.0823(2) 0.0450(11) Uani 1 1 d . . . . .
H20B H -0.1009 0.0824 -0.1028 0.054 Uiso 1 1 calc R U . . .
C21B C -0.2574(3) 0.0405(3) -0.1101(2) 0.0471(12) Uani 1 1 d . . . . .
H21B H -0.2776 0.0162 -0.1497 0.056 Uiso 1 1 calc R U . . .
C22B C -0.3348(3) 0.0351(3) -0.0809(2) 0.0438(11) Uani 1 1 d . . . . .
C23B C -0.3030(3) 0.0764(3) -0.0236(2) 0.0487(12) Uani 1 1 d . . . . .
H23B H -0.3544 0.0766 -0.0033 0.058 Uiso 1 1 calc R U . . .
C24B C -0.1969(3) 0.1173(3) 0.0043(2) 0.0449(11) Uani 1 1 d . . . . .
H24B H -0.1764 0.1452 0.0435 0.054 Uiso 1 1 calc R U . . .
C25B C -0.4437(3) -0.0159(3) -0.1082(2) 0.0468(12) Uani 1 1 d . . . . .
C26B C -0.5332(3) -0.0643(3) -0.1301(2) 0.0455(11) Uani 1 1 d . . . . .
C27B C -0.6396(3) -0.1245(3) -0.15677(19) 0.0413(11) Uani 1 1 d . . . . .
C28B C -0.6894(3) -0.1278(3) -0.2102(2) 0.0500(12) Uani 1 1 d . . . . .
H28B H -0.6537 -0.0890 -0.2287 0.060 Uiso 1 1 calc R U . . .
C29B C -0.7903(4) -0.1871(3) -0.2368(2) 0.0520(13) Uani 1 1 d . . . . .
H29B H -0.8237 -0.1884 -0.2732 0.062 Uiso 1 1 calc R U . . .
C30B C -0.8431(3) -0.2445(3) -0.21067(19) 0.0392(10) Uani 1 1 d . . . . .
C31B C -0.7941(3) -0.2422(3) -0.15748(19) 0.0420(11) Uani 1 1 d . . . . .
H31B H -0.8297 -0.2817 -0.1394 0.050 Uiso 1 1 calc R U . . .
C32B C -0.6936(3) -0.1828(3) -0.1308(2) 0.0439(11) Uani 1 1 d . . . . .
H32B H -0.6608 -0.1814 -0.0943 0.053 Uiso 1 1 calc R U . . .
C34B C -0.9988(4) -0.3034(4) -0.2859(2) 0.0619(15) Uani 1 1 d . . . . .
H34D H -1.0040 -0.2472 -0.2813 0.093 Uiso 1 1 calc R U . . .
H34E H -1.0696 -0.3485 -0.2973 0.093 Uiso 1 1 calc R U . . .
H34F H -0.9617 -0.3131 -0.3147 0.093 Uiso 1 1 calc R U . . .
N1B N 0.3526(3) 0.1841(2) 0.03216(16) 0.0404(9) Uani 1 1 d . . . . .
N8B N 0.2022(2) 0.2290(2) 0.06541(14) 0.0313(8) Uani 1 1 d . . . . .
N18B N 0.2824(3) 0.3634(2) 0.15747(15) 0.0387(9) Uani 1 1 d . . . . .
O33B O -0.9423(2) -0.3057(2) -0.23388(14) 0.0515(8) Uani 1 1 d . . . . .
C2C C 0.1047(3) -0.0309(3) 0.45163(19) 0.0432(11) Uani 1 1 d . . . . .
H2C H 0.0402 -0.0363 0.4285 0.052 Uiso 1 1 calc R U . . .
C3C C 0.1017(3) -0.0835(3) 0.48579(19) 0.0445(11) Uani 1 1 d . . . . .
H3C H 0.0367 -0.1243 0.4864 0.053 Uiso 1 1 calc R U . . .
C4C C 0.1952(3) -0.0756(3) 0.51906(19) 0.0439(11) Uani 1 1 d . . . . .
H4C H 0.1958 -0.1114 0.5430 0.053 Uiso 1 1 calc R U . . .
C5C C 0.2886(3) -0.0151(3) 0.51741(18) 0.0374(10) Uani 1 1 d . . . . .
H5C H 0.3538 -0.0090 0.5401 0.045 Uiso 1 1 calc R U . . .
C6C C 0.2859(3) 0.0359(3) 0.48261(17) 0.0332(9) Uani 1 1 d . . . . .
C7C C 0.3828(3) 0.1039(2) 0.47915(16) 0.0301(9) Uani 1 1 d . . . . .
C9C C 0.4505(3) 0.2114(3) 0.43835(17) 0.0320(9) Uani 1 1 d . . . . .
C10C C 0.5518(3) 0.2321(3) 0.47019(18) 0.0349(10) Uani 1 1 d . . . . .
H10C H 0.6089 0.2781 0.4667 0.042 Uiso 1 1 calc R U . . .
C11C C 0.5702(3) 0.1862(2) 0.50689(17) 0.0295(9) Uani 1 1 d . . . . .
C12C C 0.4830(3) 0.1208(3) 0.51122(17) 0.0322(9) Uani 1 1 d . . . . .
H12C H 0.4919 0.0879 0.5360 0.039 Uiso 1 1 calc R U . . .
C13C C 0.4245(3) 0.2568(3) 0.39718(18) 0.0363(10) Uani 1 1 d . . . . .
C14C C 0.4989(4) 0.3269(3) 0.3892(2) 0.0504(12) Uani 1 1 d . . . . .
H14C H 0.5703 0.3478 0.4100 0.060 Uiso 1 1 calc R U . . .
C15C C 0.4685(4) 0.3661(4) 0.3511(3) 0.0633(15) Uani 1 1 d . . . . .
H15C H 0.5188 0.4150 0.3460 0.076 Uiso 1 1 calc R U . . .
C16C C 0.3660(4) 0.3347(4) 0.3207(3) 0.0641(16) Uani 1 1 d . . . . .
H16C H 0.3441 0.3612 0.2942 0.077 Uiso 1 1 calc R U . . .
C17C C 0.2948(4) 0.2634(3) 0.3292(2) 0.0550(13) Uani 1 1 d . . . . .
H17C H 0.2236 0.2409 0.3079 0.066 Uiso 1 1 calc R U . . .
C19C C 0.6782(3) 0.2064(3) 0.54064(18) 0.0347(10) Uani 1 1 d . . . . .
C20C C 0.6965(3) 0.1677(3) 0.58281(18) 0.0371(10) Uani 1 1 d . . . . .
H20C H 0.6383 0.1277 0.5903 0.044 Uiso 1 1 calc R U . . .
C21C C 0.7965(3) 0.1860(3) 0.61364(19) 0.0408(11) Uani 1 1 d . . . . .
H21C H 0.8065 0.1582 0.6416 0.049 Uiso 1 1 calc R U . . .
C22C C 0.8835(3) 0.2453(3) 0.60410(19) 0.0393(10) Uani 1 1 d . . . . .
C23C C 0.8669(3) 0.2851(3) 0.5631(2) 0.0425(11) Uani 1 1 d . . . . .
H23C H 0.9252 0.3262 0.5565 0.051 Uiso 1 1 calc R U . . .
C24C C 0.7664(3) 0.2654(3) 0.53187(19) 0.0398(10) Uani 1 1 d . . . . .
H24C H 0.7568 0.2928 0.5036 0.048 Uiso 1 1 calc R U . . .
C25C C 0.9898(3) 0.2668(3) 0.63574(19) 0.0410(11) Uani 1 1 d . . . . .
C26C C 1.0791(3) 0.2892(3) 0.66121(19) 0.0413(11) Uani 1 1 d . . . . .
C27C C 1.1879(3) 0.3178(3) 0.69005(18) 0.0369(10) Uani 1 1 d . . . . .
C28C C 1.2207(3) 0.2818(3) 0.73042(19) 0.0431(11) Uani 1 1 d . . . . .
H28C H 1.1697 0.2397 0.7408 0.052 Uiso 1 1 calc R U . . .
C29C C 1.3271(3) 0.3063(3) 0.75594(19) 0.0446(11) Uani 1 1 d . . . . .
H29C H 1.3483 0.2810 0.7834 0.053 Uiso 1 1 calc R U . . .
C30C C 1.4007(3) 0.3673(3) 0.74110(19) 0.0389(10) Uani 1 1 d . . . . .
C31C C 1.3696(3) 0.4067(3) 0.7028(2) 0.0441(11) Uani 1 1 d . . . . .
H31C H 1.4210 0.4509 0.6941 0.053 Uiso 1 1 calc R U . . .
C32C C 1.2639(3) 0.3820(3) 0.6771(2) 0.0427(11) Uani 1 1 d . . . . .
H32C H 1.2432 0.4089 0.6506 0.051 Uiso 1 1 calc R U . . .
C34C C 1.5450(4) 0.3497(4) 0.7961(2) 0.0570(14) Uani 1 1 d . . . . .
H34G H 1.5223 0.3574 0.8308 0.085 Uiso 1 1 calc R U . . .
H34H H 1.6220 0.3722 0.8052 0.085 Uiso 1 1 calc R U . . .
H34I H 1.5166 0.2884 0.7756 0.085 Uiso 1 1 calc R U . . .
N1C N 0.1943(2) 0.0278(2) 0.44933(15) 0.0359(8) Uani 1 1 d . . . . .
N8C N 0.3682(2) 0.1481(2) 0.44334(14) 0.0304(8) Uani 1 1 d . . . . .
N18C N 0.3232(3) 0.2252(2) 0.36656(16) 0.0412(9) Uani 1 1 d . . . . .
O33C O 1.5071(2) 0.3949(2) 0.76210(15) 0.0543(9) Uani 1 1 d . . . . .
C2D C 0.2886(3) -0.0234(3) 0.30794(19) 0.0389(10) Uani 1 1 d . . . . .
H2D H 0.3539 0.0115 0.3346 0.047 Uiso 1 1 calc R U . . .
C3D C 0.2858(3) -0.0893(3) 0.2660(2) 0.0460(12) Uani 1 1 d . . . . .
H3D H 0.3479 -0.0994 0.2633 0.055 Uiso 1 1 calc R U . . .
C4D C 0.1914(4) -0.1407(3) 0.2277(2) 0.0532(13) Uani 1 1 d . . . . .
H4D H 0.1870 -0.1873 0.1982 0.064 Uiso 1 1 calc R U . . .
C5D C 0.1027(3) -0.1238(3) 0.2327(2) 0.0490(12) Uani 1 1 d . . . . .
H5D H 0.0365 -0.1591 0.2069 0.059 Uiso 1 1 calc R U . . .
C6D C 0.1114(3) -0.0550(3) 0.27565(18) 0.0357(10) Uani 1 1 d . . . . .
C7D C 0.0202(3) -0.0305(3) 0.28255(17) 0.0329(9) Uani 1 1 d . . . . .
C9D C -0.0376(3) 0.0664(3) 0.33290(17) 0.0304(9) Uani 1 1 d . . . . .
C10D C -0.1382(3) 0.0239(3) 0.29762(18) 0.0352(10) Uani 1 1 d . . . . .
H10D H -0.1922 0.0438 0.3040 0.042 Uiso 1 1 calc R U . . .
C11D C -0.1603(3) -0.0476(3) 0.25299(18) 0.0338(9) Uani 1 1 d . . . . .
C12D C -0.0791(3) -0.0759(3) 0.24592(18) 0.0343(9) Uani 1 1 d . . . . .
H12D H -0.0918 -0.1256 0.2164 0.041 Uiso 1 1 calc R U . . .
C13D C -0.0060(3) 0.1451(3) 0.38057(18) 0.0358(10) Uani 1 1 d . . . . .
C14D C -0.0738(3) 0.1867(3) 0.39166(19) 0.0376(10) Uani 1 1 d . . . . .
H14D H -0.1435 0.1648 0.3684 0.045 Uiso 1 1 calc R U . . .
C15D C -0.0397(4) 0.2596(3) 0.4363(2) 0.0442(11) Uani 1 1 d . . . . .
H15D H -0.0850 0.2890 0.4434 0.053 Uiso 1 1 calc R U . . .
C16D C 0.0614(4) 0.2897(3) 0.4706(2) 0.0515(13) Uani 1 1 d . . . . .
H16D H 0.0865 0.3393 0.5021 0.062 Uiso 1 1 calc R U . . .
C17D C 0.1244(4) 0.2455(3) 0.4578(2) 0.0518(13) Uani 1 1 d . . . . .
H17D H 0.1935 0.2655 0.4815 0.062 Uiso 1 1 calc R U . . .
C19D C -0.2661(3) -0.0946(3) 0.21284(18) 0.0355(10) Uani 1 1 d . . . . .
C20D C -0.2783(3) -0.1455(3) 0.16005(19) 0.0405(11) Uani 1 1 d . . . . .
H20D H -0.2182 -0.1509 0.1494 0.049 Uiso 1 1 calc R U . . .
C21D C -0.3761(3) -0.1889(3) 0.1223(2) 0.0434(11) Uani 1 1 d . . . . .
H21D H -0.3828 -0.2242 0.0863 0.052 Uiso 1 1 calc R U . . .
C22D C -0.4660(3) -0.1810(3) 0.1372(2) 0.0434(11) Uani 1 1 d . . . . .
C23D C -0.4535(3) -0.1290(3) 0.1896(2) 0.0443(11) Uani 1 1 d . . . . .
H23D H -0.5131 -0.1223 0.1999 0.053 Uiso 1 1 calc R U . . .
C24D C -0.3556(3) -0.0865(3) 0.2273(2) 0.0438(11) Uani 1 1 d . . . . .
H24D H -0.3488 -0.0514 0.2633 0.053 Uiso 1 1 calc R U . . .
C25D C -0.5679(3) -0.2255(3) 0.0976(2) 0.0464(12) Uani 1 1 d . . . . .
C26D C -0.6525(3) -0.2629(3) 0.0654(2) 0.0461(12) Uani 1 1 d . . . . .
C27D C -0.7549(3) -0.3106(3) 0.02705(19) 0.0406(11) Uani 1 1 d . . . . .
C28D C -0.7669(3) -0.3547(3) -0.0282(2) 0.0464(12) Uani 1 1 d . . . . .
H28D H -0.7063 -0.3506 -0.0415 0.056 Uiso 1 1 calc R U . . .
C29D C -0.8651(4) -0.4040(3) -0.0637(2) 0.0507(12) Uani 1 1 d . . . . .
H29D H -0.8719 -0.4330 -0.1015 0.061 Uiso 1 1 calc R U . . .
C30D C -0.9544(3) -0.4116(3) -0.04440(19) 0.0415(11) Uani 1 1 d . . . . .
C31D C -0.9450(3) -0.3674(3) 0.0101(2) 0.0425(11) Uani 1 1 d . . . . .
H31D H -1.0060 -0.3716 0.0231 0.051 Uiso 1 1 calc R U . . .
C32D C -0.8457(3) -0.3171(3) 0.0455(2) 0.0429(11) Uani 1 1 d . . . . .
H32D H -0.8391 -0.2867 0.0829 0.052 Uiso 1 1 calc R U . . .
C34D C -1.1421(3) -0.4753(3) -0.0641(2) 0.0550(14) Uani 1 1 d . . . . .
H34J H -1.1384 -0.4985 -0.0319 0.083 Uiso 1 1 calc R U . . .
H34K H -1.2031 -0.5155 -0.0948 0.083 Uiso 1 1 calc R U . . .
H34L H -1.1492 -0.4198 -0.0530 0.083 Uiso 1 1 calc R U . . .
N1D N 0.2036(2) -0.0053(2) 0.31349(14) 0.0350(8) Uani 1 1 d . . . . .
N8D N 0.0396(2) 0.0382(2) 0.32509(14) 0.0331(8) Uani 1 1 d . . . . .
N18D N 0.0932(3) 0.1759(2) 0.41373(16) 0.0416(9) Uani 1 1 d . . . . .
O33D O -1.0479(2) -0.4636(2) -0.08248(14) 0.0562(9) Uani 1 1 d . . . . .
O1E O 0.1102(6) 0.1164(6) 0.1399(4) 0.088(2) Uani 0.590(6) 1 d D U P A 1
O2E O -0.0093(5) 0.0005(4) 0.1537(2) 0.0577(17) Uani 0.590(6) 1 d D U P A 1
O3E O 0.0719(9) 0.1258(7) 0.2289(3) 0.118(3) Uani 0.590(6) 1 d D U P A 1
O4E O -0.0422(6) 0.1211(5) 0.1509(4) 0.100(3) Uani 0.590(6) 1 d D U P A 1
Cl1E Cl 0.0384(4) 0.0931(3) 0.1709(2) 0.0572(10) Uani 0.590(6) 1 d D U P A 1
O5E O 0.1334(8) 0.1733(7) 0.1773(6) 0.099(3) Uani 0.410(6) 1 d D U P A 2
O6E O 0.0032(11) 0.0358(10) 0.1350(5) 0.138(4) Uani 0.410(6) 1 d D U P A 2
O7E O 0.0169(10) 0.1160(9) 0.2228(5) 0.086(3) Uani 0.410(6) 1 d D U P A 2
O8E O 0.1428(6) 0.0634(5) 0.2077(4) 0.064(2) Uani 0.410(6) 1 d D U P A 2
Cl2E Cl 0.0717(5) 0.0945(5) 0.1831(3) 0.0636(16) Uani 0.410(6) 1 d D U P A 2
O1F O 0.8314(2) 0.6122(2) 0.07117(13) 0.0482(8) Uani 1 1 d . . . . .
O2F O 0.7907(3) 0.7310(2) 0.06295(14) 0.0589(9) Uani 1 1 d . . . . .
O3F O 0.8395(2) 0.7133(2) 0.15151(13) 0.0476(8) Uani 1 1 d . . . . .
O4F O 0.9655(3) 0.7496(2) 0.10102(16) 0.0702(11) Uani 1 1 d . . . . .
Cl1F Cl 0.85782(8) 0.70152(7) 0.09656(4) 0.0394(2) Uani 1 1 d . . . . .
O1G O 0.5239(2) 0.0204(3) 0.38902(15) 0.0646(11) Uani 1 1 d . . . . .
O2G O 0.6364(3) 0.1454(2) 0.37576(17) 0.0786(12) Uani 1 1 d . . . . .
O3G O 0.6737(2) 0.0227(3) 0.35859(14) 0.0595(10) Uani 1 1 d . . . . .
O4G O 0.5302(2) 0.0272(2) 0.29776(13) 0.0455(8) Uani 1 1 d . . . . .
Cl1G Cl 0.59007(8) 0.05369(8) 0.35522(5) 0.0427(3) Uani 1 1 d . . . . .
O1H O 0.7224(3) 0.4429(3) 0.3685(2) 0.0929(15) Uani 1 1 d . . . . .
O2H O 0.7736(3) 0.3842(3) 0.43787(16) 0.0739(11) Uani 1 1 d . . . . .
O3H O 0.8888(3) 0.5131(2) 0.43027(18) 0.0816(13) Uani 1 1 d . . . . .
O4H O 0.8435(4) 0.3842(3) 0.3608(2) 0.1013(16) Uani 1 1 d . . . . .
Cl1H Cl 0.80809(10) 0.43202(8) 0.40059(5) 0.0547(3) Uani 1 1 d . . . . .
C2S C 0.1928(7) 0.4849(8) 0.4051(4) 0.090(3) Uani 0.639(9) 1 d D U P B 1
C3S C 0.1080(9) 0.4847(10) 0.4314(6) 0.076(3) Uani 0.639(9) 1 d D U P B 1
H3S1 H 0.0851 0.5306 0.4250 0.114 Uiso 0.639(9) 1 calc R U P B 1
H3S2 H 0.1329 0.4943 0.4719 0.114 Uiso 0.639(9) 1 calc R U P B 1
H3S3 H 0.0488 0.4291 0.4151 0.114 Uiso 0.639(9) 1 calc R U P B 1
N1S N 0.2525(8) 0.4820(8) 0.3800(5) 0.129(4) Uani 0.639(9) 1 d D U P B 1
C5S C 0.2301(13) 0.4667(13) 0.4344(9) 0.114(5) Uani 0.361(9) 1 d D U P B 2
C6S C 0.1402(15) 0.4912(19) 0.4336(14) 0.098(6) Uani 0.361(9) 1 d D U P B 2
H6S1 H 0.1010 0.4670 0.4589 0.147 Uiso 0.361(9) 1 calc R U P B 2
H6S2 H 0.0942 0.4692 0.3953 0.147 Uiso 0.361(9) 1 calc R U P B 2
H6S3 H 0.1646 0.5541 0.4459 0.147 Uiso 0.361(9) 1 calc R U P B 2
N4S N 0.3022(13) 0.4492(14) 0.4390(10) 0.148(6) Uani 0.361(9) 1 d D U P B 2
C2T C 0.5882(12) 0.5374(9) 0.5062(8) 0.141(7) Uani 0.5 1 d D U P C -1
C3T C 0.5229(14) 0.4664(9) 0.5229(7) 0.142(7) Uani 0.5 1 d D U P C -1
H3T1 H 0.4491 0.4489 0.5028 0.213 Uiso 0.5 1 calc R U P C -1
H3T2 H 0.5308 0.4845 0.5634 0.213 Uiso 0.5 1 calc R U P C -1
H3T3 H 0.5446 0.4178 0.5136 0.213 Uiso 0.5 1 calc R U P C -1
N1T N 0.6451(12) 0.5896(10) 0.4930(7) 0.183(7) Uani 0.5 1 d D U P C -1

loop_
_atom_site_aniso_label
_atom_site_aniso_U_11
_atom_site_aniso_U_22
_atom_site_aniso_U_33
_atom_site_aniso_U_23
_atom_site_aniso_U_13
_atom_site_aniso_U_12
Cd1A 0.02872(16) 0.03930(19) 0.03849(19) 0.01160(15) 0.00476(13) 0.00789(13)
Cd1B 0.02507(15) 0.04195(19) 0.03579(19) 0.01117(14) 0.00442(12) 0.01086(13)
C2A 0.061(3) 0.041(3) 0.057(3) 0.014(3) 0.012(3) 0.010(2)
C3A 0.097(5) 0.041(3) 0.061(4) 0.026(3) 0.022(3) 0.020(3)
C4A 0.089(4) 0.052(3) 0.051(3) 0.024(3) 0.008(3) 0.027(3)
C5A 0.063(3) 0.044(3) 0.044(3) 0.018(2) 0.009(2) 0.024(2)
C6A 0.048(3) 0.039(2) 0.037(3) 0.010(2) 0.006(2) 0.022(2)
C7A 0.039(2) 0.037(2) 0.030(2) 0.0071(19) 0.0066(18) 0.0192(19)
C9A 0.030(2) 0.039(2) 0.028(2) 0.0100(19) 0.0057(17) 0.0139(18)
C10A 0.031(2) 0.043(2) 0.029(2) 0.0090(19) 0.0052(17) 0.0140(19)
C11A 0.031(2) 0.041(2) 0.031(2) 0.0055(19) 0.0086(17) 0.0186(19)
C12A 0.038(2) 0.044(3) 0.027(2) 0.0050(19) 0.0036(18) 0.022(2)
C13A 0.0270(19) 0.041(2) 0.023(2) 0.0076(18) 0.0075(16) 0.0112(18)
C14A 0.029(2) 0.040(2) 0.030(2) 0.0086(19) 0.0054(17) 0.0099(18)
C15A 0.043(2) 0.046(3) 0.039(3) 0.018(2) 0.013(2) 0.020(2)
C16A 0.036(2) 0.053(3) 0.033(2) 0.015(2) 0.0048(19) 0.021(2)
C17A 0.027(2) 0.055(3) 0.036(3) 0.013(2) 0.0039(18) 0.013(2)
C19A 0.030(2) 0.047(3) 0.034(2) 0.001(2) 0.0002(18) 0.022(2)
C20A 0.041(2) 0.060(3) 0.039(3) 0.005(2) 0.001(2) 0.026(2)
C21A 0.049(3) 0.072(4) 0.041(3) -0.006(3) -0.013(2) 0.037(3)
C22A 0.036(2) 0.058(3) 0.051(3) -0.006(3) 0.002(2) 0.023(2)
C23A 0.034(2) 0.060(3) 0.057(3) 0.009(3) 0.004(2) 0.014(2)
C24A 0.034(2) 0.054(3) 0.045(3) 0.009(2) -0.002(2) 0.015(2)
C25A 0.038(3) 0.064(3) 0.068(4) -0.015(3) -0.006(3) 0.026(2)
C26A 0.042(3) 0.078(4) 0.057(3) -0.018(3) -0.003(2) 0.031(3)
C27A 0.035(2) 0.069(3) 0.039(3) -0.012(2) -0.002(2) 0.026(3)
C28A 0.039(3) 0.060(3) 0.050(3) -0.003(3) 0.007(2) 0.016(2)
C29A 0.039(3) 0.065(3) 0.052(3) 0.004(3) 0.001(2) 0.022(3)
C30A 0.035(2) 0.062(3) 0.048(3) -0.004(3) 0.000(2) 0.023(2)
C31A 0.039(3) 0.061(3) 0.054(3) 0.001(3) 0.011(2) 0.016(2)
C32A 0.047(3) 0.064(4) 0.056(3) 0.003(3) 0.005(2) 0.026(3)
C34A 0.043(3) 0.078(4) 0.106(5) -0.011(4) 0.021(3) 0.012(3)
N1A 0.052(2) 0.036(2) 0.042(2) 0.0150(18) 0.0103(18) 0.0144(18)
N8A 0.0310(17) 0.040(2) 0.0298(19) 0.0088(16) 0.0052(15) 0.0136(16)
N18A 0.0261(17) 0.042(2) 0.034(2) 0.0130(17) 0.0026(15) 0.0088(15)
O33A 0.0311(18) 0.077(3) 0.079(3) -0.008(2) -0.0050(18) 0.0162(18)
C2B 0.034(2) 0.062(3) 0.052(3) 0.020(3) 0.011(2) 0.023(2)
C3B 0.044(3) 0.065(3) 0.062(3) 0.018(3) 0.021(2) 0.033(3)
C4B 0.053(3) 0.054(3) 0.056(3) 0.011(3) 0.018(3) 0.027(3)
C5B 0.039(2) 0.042(3) 0.050(3) 0.008(2) 0.012(2) 0.016(2)
C6B 0.031(2) 0.036(2) 0.040(3) 0.016(2) 0.0129(18) 0.0129(18)
C7B 0.031(2) 0.034(2) 0.037(2) 0.014(2) 0.0124(18) 0.0116(18)
C9B 0.033(2) 0.033(2) 0.036(2) 0.0128(19) 0.0115(18) 0.0114(18)
C10B 0.032(2) 0.041(2) 0.040(3) 0.012(2) 0.0139(19) 0.0171(19)
C11B 0.030(2) 0.037(2) 0.041(3) 0.017(2) 0.0127(19) 0.0088(18)
C12B 0.033(2) 0.033(2) 0.035(2) 0.0078(19) 0.0085(18) 0.0099(18)
C13B 0.039(2) 0.037(2) 0.033(2) 0.0122(19) 0.0102(19) 0.0137(19)
C14B 0.047(3) 0.052(3) 0.050(3) 0.005(2) 0.016(2) 0.016(2)
C15B 0.070(4) 0.054(3) 0.051(3) 0.007(3) 0.024(3) 0.029(3)
C16B 0.067(3) 0.041(3) 0.042(3) 0.003(2) 0.010(3) 0.017(3)
C17B 0.050(3) 0.042(3) 0.044(3) 0.009(2) 0.003(2) 0.012(2)
C19B 0.030(2) 0.038(2) 0.040(3) 0.013(2) 0.0102(19) 0.0105(18)
C20B 0.033(2) 0.047(3) 0.048(3) 0.008(2) 0.013(2) 0.009(2)
C21B 0.038(2) 0.053(3) 0.043(3) 0.009(2) 0.009(2) 0.013(2)
C22B 0.030(2) 0.046(3) 0.052(3) 0.013(2) 0.006(2) 0.015(2)
C23B 0.033(2) 0.065(3) 0.052(3) 0.018(3) 0.015(2) 0.021(2)
C24B 0.033(2) 0.053(3) 0.044(3) 0.009(2) 0.009(2) 0.014(2)
C25B 0.032(2) 0.053(3) 0.053(3) 0.013(2) 0.009(2) 0.016(2)
C26B 0.035(2) 0.053(3) 0.048(3) 0.010(2) 0.011(2) 0.019(2)
C27B 0.029(2) 0.054(3) 0.042(3) 0.009(2) 0.0095(19) 0.021(2)
C28B 0.036(2) 0.059(3) 0.055(3) 0.029(3) 0.010(2) 0.012(2)
C29B 0.042(3) 0.063(3) 0.047(3) 0.023(3) 0.001(2) 0.015(2)
C30B 0.031(2) 0.044(3) 0.039(3) 0.005(2) 0.0093(19) 0.014(2)
C31B 0.040(2) 0.050(3) 0.040(3) 0.017(2) 0.017(2) 0.016(2)
C32B 0.035(2) 0.062(3) 0.037(3) 0.012(2) 0.009(2) 0.024(2)
C34B 0.041(3) 0.073(4) 0.051(3) 0.010(3) 0.000(2) 0.007(3)
N1B 0.0296(18) 0.048(2) 0.043(2) 0.0144(18) 0.0080(16) 0.0143(16)
N8B 0.0305(17) 0.0309(18) 0.035(2) 0.0134(16) 0.0129(15) 0.0097(15)
N18B 0.043(2) 0.034(2) 0.034(2) 0.0073(16) 0.0050(16) 0.0114(16)
O33B 0.0369(17) 0.052(2) 0.051(2) 0.0084(16) 0.0054(15) 0.0056(15)
C2C 0.026(2) 0.050(3) 0.042(3) 0.013(2) 0.0030(19) 0.004(2)
C3C 0.032(2) 0.049(3) 0.040(3) 0.012(2) 0.010(2) 0.000(2)
C4C 0.042(2) 0.042(3) 0.038(3) 0.012(2) 0.008(2) 0.005(2)
C5C 0.035(2) 0.042(2) 0.028(2) 0.009(2) 0.0069(18) 0.0068(19)
C6C 0.029(2) 0.038(2) 0.028(2) 0.0067(19) 0.0075(17) 0.0090(18)
C7C 0.029(2) 0.031(2) 0.026(2) 0.0066(18) 0.0077(16) 0.0072(17)
C9C 0.029(2) 0.032(2) 0.033(2) 0.0081(18) 0.0117(17) 0.0081(17)
C10C 0.025(2) 0.035(2) 0.040(3) 0.010(2) 0.0106(18) 0.0050(17)
C11C 0.0263(19) 0.031(2) 0.028(2) 0.0069(18) 0.0084(16) 0.0084(17)
C12C 0.030(2) 0.039(2) 0.027(2) 0.0099(18) 0.0063(17) 0.0138(18)
C13C 0.033(2) 0.041(2) 0.037(3) 0.016(2) 0.0107(19) 0.0137(19)
C14C 0.044(3) 0.049(3) 0.062(3) 0.026(3) 0.011(2) 0.016(2)
C15C 0.057(3) 0.064(4) 0.082(4) 0.044(3) 0.022(3) 0.022(3)
C16C 0.063(3) 0.078(4) 0.080(4) 0.058(3) 0.026(3) 0.038(3)
C17C 0.048(3) 0.071(4) 0.062(3) 0.037(3) 0.015(2) 0.030(3)
C19C 0.028(2) 0.035(2) 0.036(2) 0.0055(19) 0.0094(18) 0.0081(18)
C20C 0.030(2) 0.042(2) 0.036(2) 0.010(2) 0.0094(18) 0.0104(19)
C21C 0.038(2) 0.051(3) 0.034(3) 0.012(2) 0.0086(19) 0.018(2)
C22C 0.031(2) 0.045(3) 0.037(3) 0.004(2) 0.0072(19) 0.013(2)
C23C 0.028(2) 0.045(3) 0.048(3) 0.010(2) 0.011(2) 0.0081(19)
C24C 0.032(2) 0.044(3) 0.040(3) 0.015(2) 0.0084(19) 0.0097(19)
C25C 0.035(2) 0.045(3) 0.037(3) 0.004(2) 0.009(2) 0.014(2)
C26C 0.035(2) 0.045(3) 0.039(3) 0.006(2) 0.010(2) 0.014(2)
C27C 0.029(2) 0.042(2) 0.035(2) 0.002(2) 0.0068(18) 0.0141(19)
C28C 0.039(2) 0.041(3) 0.041(3) 0.009(2) 0.011(2) 0.006(2)
C29C 0.041(2) 0.051(3) 0.036(3) 0.012(2) 0.005(2) 0.014(2)
C30C 0.032(2) 0.041(2) 0.038(3) 0.007(2) 0.0083(19) 0.0114(19)
C31C 0.035(2) 0.047(3) 0.051(3) 0.019(2) 0.011(2) 0.015(2)
C32C 0.039(2) 0.051(3) 0.043(3) 0.016(2) 0.009(2) 0.022(2)
C34C 0.047(3) 0.076(4) 0.049(3) 0.018(3) 0.005(2) 0.029(3)
N1C 0.0256(17) 0.040(2) 0.037(2) 0.0110(17) 0.0072(15) 0.0077(15)
N8C 0.0232(16) 0.0353(19) 0.0283(19) 0.0086(15) 0.0052(14) 0.0069(14)
N18C 0.038(2) 0.046(2) 0.046(2) 0.0225(19) 0.0130(17) 0.0171(17)
O33C 0.0322(16) 0.061(2) 0.063(2) 0.0217(18) 0.0004(15) 0.0138(15)
C2D 0.024(2) 0.052(3) 0.044(3) 0.018(2) 0.0101(18) 0.0153(19)
C3D 0.027(2) 0.060(3) 0.054(3) 0.014(3) 0.015(2) 0.020(2)
C4D 0.043(3) 0.061(3) 0.050(3) 0.000(3) 0.014(2) 0.022(2)
C5D 0.032(2) 0.063(3) 0.044(3) 0.001(2) 0.007(2) 0.019(2)
C6D 0.030(2) 0.046(3) 0.032(2) 0.012(2) 0.0078(18) 0.0155(19)
C7D 0.029(2) 0.041(2) 0.032(2) 0.015(2) 0.0076(17) 0.0144(18)
C9D 0.029(2) 0.035(2) 0.032(2) 0.0149(19) 0.0126(17) 0.0139(18)
C10D 0.027(2) 0.046(3) 0.039(3) 0.018(2) 0.0110(18) 0.0181(19)
C11D 0.027(2) 0.043(2) 0.034(2) 0.015(2) 0.0089(17) 0.0119(18)
C12D 0.027(2) 0.040(2) 0.035(2) 0.0129(19) 0.0085(17) 0.0116(18)
C13D 0.031(2) 0.041(2) 0.040(3) 0.021(2) 0.0142(19) 0.0117(19)
C14D 0.035(2) 0.042(3) 0.042(3) 0.021(2) 0.0168(19) 0.0146(19)
C15D 0.044(3) 0.045(3) 0.052(3) 0.017(2) 0.021(2) 0.020(2)
C16D 0.050(3) 0.040(3) 0.057(3) 0.003(2) 0.017(2) 0.013(2)
C17D 0.035(2) 0.047(3) 0.059(3) 0.002(3) 0.007(2) 0.009(2)
C19D 0.029(2) 0.041(2) 0.037(3) 0.012(2) 0.0078(18) 0.0148(19)
C20D 0.025(2) 0.052(3) 0.044(3) 0.015(2) 0.0049(19) 0.016(2)
C21D 0.040(2) 0.044(3) 0.041(3) 0.008(2) 0.005(2) 0.015(2)
C22D 0.028(2) 0.046(3) 0.053(3) 0.015(2) 0.005(2) 0.012(2)
C23D 0.028(2) 0.053(3) 0.051(3) 0.012(2) 0.012(2) 0.016(2)
C24D 0.027(2) 0.053(3) 0.044(3) 0.004(2) 0.0068(19) 0.012(2)
C25D 0.037(2) 0.047(3) 0.052(3) 0.014(2) 0.003(2) 0.016(2)
C26D 0.036(2) 0.047(3) 0.053(3) 0.014(2) 0.006(2) 0.016(2)
C27D 0.032(2) 0.045(3) 0.043(3) 0.012(2) 0.0042(19) 0.015(2)
C28D 0.030(2) 0.061(3) 0.048(3) 0.016(2) 0.012(2) 0.018(2)
C29D 0.041(3) 0.069(3) 0.040(3) 0.011(2) 0.010(2) 0.022(2)
C30D 0.031(2) 0.051(3) 0.039(3) 0.013(2) 0.0021(19) 0.014(2)
C31D 0.033(2) 0.053(3) 0.047(3) 0.017(2) 0.011(2) 0.021(2)
C32D 0.038(2) 0.048(3) 0.038(3) 0.006(2) 0.005(2) 0.017(2)
C34D 0.029(2) 0.070(3) 0.061(3) 0.025(3) 0.003(2) 0.013(2)
N1D 0.0263(17) 0.048(2) 0.033(2) 0.0146(17) 0.0079(15) 0.0159(16)
N8D 0.0309(17) 0.039(2) 0.032(2) 0.0124(16) 0.0077(15) 0.0152(15)
N18D 0.0289(18) 0.041(2) 0.047(2) 0.0047(18) 0.0091(16) 0.0090(16)
O33D 0.0314(16) 0.077(2) 0.045(2) 0.0049(18) -0.0006(14) 0.0149(16)
O1E 0.090(4) 0.100(5) 0.107(5) 0.069(4) 0.052(4) 0.039(4)
O2E 0.072(4) 0.060(3) 0.035(3) 0.021(3) 0.019(3) 0.011(3)
O3E 0.126(6) 0.099(5) 0.070(4) 0.012(4) 0.007(4) -0.012(5)
O4E 0.086(4) 0.100(5) 0.118(6) 0.019(4) 0.022(4) 0.050(4)
Cl1E 0.066(2) 0.0523(16) 0.048(2) 0.0173(14) 0.0176(18) 0.0143(17)
O5E 0.086(6) 0.101(6) 0.106(7) 0.061(5) 0.017(5) 0.014(5)
O6E 0.119(7) 0.140(7) 0.107(6) -0.013(6) -0.005(6) 0.036(6)
O7E 0.093(6) 0.082(6) 0.100(6) 0.029(5) 0.050(5) 0.040(5)
O8E 0.061(5) 0.067(5) 0.073(5) 0.046(4) 0.028(4) 0.017(4)
Cl2E 0.065(3) 0.069(3) 0.056(3) 0.023(2) 0.023(3) 0.019(2)
O1F 0.0462(18) 0.0502(19) 0.0406(19) 0.0050(15) 0.0039(14) 0.0178(15)
O2F 0.076(2) 0.059(2) 0.044(2) 0.0207(17) 0.0089(18) 0.0282(19)
O3F 0.0506(18) 0.060(2) 0.0359(18) 0.0154(16) 0.0161(15) 0.0231(16)
O4F 0.0418(19) 0.077(3) 0.061(2) 0.000(2) 0.0210(17) -0.0061(18)
Cl1F 0.0344(5) 0.0435(6) 0.0321(6) 0.0068(5) 0.0088(4) 0.0074(5)
O1G 0.0387(18) 0.121(3) 0.055(2) 0.046(2) 0.0200(16) 0.039(2)
O2G 0.099(3) 0.058(2) 0.063(3) 0.004(2) 0.012(2) 0.022(2)
O3G 0.0383(17) 0.108(3) 0.047(2) 0.028(2) 0.0151(15) 0.0405(19)
O4G 0.0328(15) 0.064(2) 0.0390(18) 0.0153(16) 0.0066(13) 0.0187(15)
Cl1G 0.0342(5) 0.0635(7) 0.0361(6) 0.0177(5) 0.0107(5) 0.0228(5)
O1H 0.068(3) 0.093(3) 0.105(4) 0.057(3) 0.001(2) 0.006(2)
O2H 0.081(3) 0.072(3) 0.059(3) 0.034(2) 0.017(2) 0.008(2)
O3H 0.071(3) 0.061(2) 0.072(3) 0.007(2) 0.012(2) -0.014(2)
O4H 0.112(4) 0.090(3) 0.087(3) -0.001(3) 0.048(3) 0.027(3)
Cl1H 0.0512(7) 0.0529(7) 0.0471(7) 0.0165(6) 0.0114(6) 0.0036(6)
C2S 0.080(6) 0.101(6) 0.084(7) 0.031(5) 0.021(5) 0.028(5)
C3S 0.087(7) 0.067(6) 0.063(6) 0.019(5) 0.022(6) 0.015(5)
N1S 0.099(7) 0.147(8) 0.123(8) 0.021(6) 0.041(6) 0.031(6)
C5S 0.105(9) 0.128(9) 0.096(9) 0.029(8) 0.028(8) 0.028(7)
C6S 0.103(10) 0.096(9) 0.071(10) 0.018(9) 0.021(9) 0.013(9)
N4S 0.114(9) 0.164(10) 0.145(11) 0.027(10) 0.030(9) 0.041(8)
C2T 0.147(13) 0.095(10) 0.127(11) 0.037(9) -0.004(10) -0.005(10)
C3T 0.173(15) 0.087(10) 0.110(12) 0.018(9) 0.017(11) -0.003(10)
N1T 0.153(13) 0.149(12) 0.169(13) 0.081(11) -0.021(10) -0.030(10)

loop_
_atom_type_symbol
_atom_type_description
_atom_type_scat_dispersion_real
_atom_type_scat_dispersion_imag
_atom_type_scat_source
C C 0.0033 0.0016 'International Tables Vol C Tables 4.2.6.8 and 6.1.1.4'
H H 0.0000 0.0000 'International Tables Vol C Tables 4.2.6.8 and 6.1.1.4'
Cl Cl 0.1484 0.1585 'International Tables Vol C Tables 4.2.6.8 and 6.1.1.4'
Cd Cd -0.8075 1.2024 'International Tables Vol C Tables 4.2.6.8 and 6.1.1.4'
N N 0.0061 0.0033 'International Tables Vol C Tables 4.2.6.8 and 6.1.1.4'
O O 0.0106 0.0060 'International Tables Vol C Tables 4.2.6.8 and 6.1.1.4'

loop_
_geom_angle_atom_site_label_1
_geom_angle_atom_site_label_2
_geom_angle_atom_site_label_3
_geom_angle
N8B Cd1A N8A 170.93(12)
N8B Cd1A N1A 114.53(12)
N8A Cd1A N1A 70.21(13)
N8B Cd1A N18B 70.33(12)
N8A Cd1A N18B 101.93(12)
N1A Cd1A N18B 96.05(13)
N8B Cd1A N1B 70.23(12)
N8A Cd1A N1B 117.49(12)
N1A Cd1A N1B 98.79(13)
N18B Cd1A N1B 140.54(12)
N8B Cd1A N18A 105.54(11)
N8A Cd1A N18A 68.87(11)
N1A Cd1A N18A 138.91(12)
N18B Cd1A N18A 88.83(12)
N1B Cd1A N18A 102.96(13)
N8D Cd1B N8C 166.98(12)
N8D Cd1B N18C 119.05(12)
N8C Cd1B N18C 70.71(12)
N8D Cd1B N1C 100.61(11)
N8C Cd1B N1C 70.03(11)
N18C Cd1B N1C 140.34(12)
N8D Cd1B N18D 70.58(12)
N8C Cd1B N18D 118.45(12)
N18C Cd1B N18D 97.42(13)
N1C Cd1B N18D 96.18(13)
N8D Cd1B N1D 70.44(11)
N8C Cd1B N1D 100.20(11)
N18C Cd1B N1D 100.20(13)
N1C Cd1B N1D 92.01(12)
N18D Cd1B N1D 141.00(11)
N1A C2A C3A 122.3(5)
N1A C2A H2A 118.9
C3A C2A H2A 118.9
C4A C3A C2A 118.7(5)
C4A C3A H3A 120.7
C2A C3A H3A 120.7
C5A C4A C3A 120.1(5)
C5A C4A H4A 119.9
C3A C4A H4A 119.9
C4A C5A C6A 118.7(5)
C4A C5A H5A 120.7
C6A C5A H5A 120.7
N1A C6A C5A 121.3(4)
N1A C6A C7A 116.5(4)
C5A C6A C7A 122.1(4)
N8A C7A C12A 120.4(4)
N8A C7A C6A 115.7(4)
C12A C7A C6A 123.9(4)
N8A C9A C10A 121.8(4)
N8A C9A C13A 114.9(3)
C10A C9A C13A 123.3(4)
C9A C10A C11A 119.5(4)
C9A C10A H10A 120.2
C11A C10A H10A 120.2
C12A C11A C10A 117.4(4)
C12A C11A C19A 121.1(4)
C10A C11A C19A 121.5(4)
C7A C12A C11A 120.8(4)
C7A C12A H12A 119.6
C11A C12A H12A 119.6
N18A C13A C14A 121.7(4)
N18A C13A C9A 115.0(4)
C14A C13A C9A 123.2(3)
C13A C14A C15A 118.9(4)
C13A C14A H14A 120.6
C15A C14A H14A 120.6
C16A C15A C14A 119.5(4)
C16A C15A H15A 120.3
C14A C15A H15A 120.3
C17A C16A C15A 118.4(4)
C17A C16A H16A 120.8
C15A C16A H16A 120.8
N18A C17A C16A 123.2(4)
N18A C17A H17A 118.4
C16A C17A H17A 118.4
C24A C19A C20A 118.2(4)
C24A C19A C11A 121.8(4)
C20A C19A C11A 119.9(4)
C21A C20A C19A 119.1(5)
C21A C20A H20A 120.4
C19A C20A H20A 120.4
C22A C21A C20A 122.1(5)
C22A C21A H21A 118.9
C20A C21A H21A 118.9
C21A C22A C23A 117.9(4)
C21A C22A C25A 118.9(5)
C23A C22A C25A 123.3(6)
C24A C23A C22A 120.6(5)
C24A C23A H23A 119.7
C22A C23A H23A 119.7
C19A C24A C23A 122.0(4)
C19A C24A H24A 119.0
C23A C24A H24A 119.0
C26A C25A C22A 174.7(7)
C25A C26A C27A 177.5(7)
C32A C27A C28A 118.7(4)
C32A C27A C26A 122.1(5)
C28A C27A C26A 119.2(5)
C29A C28A C27A 120.5(5)
C29A C28A H28A 119.8
C27A C28A H28A 119.8
C28A C29A C30A 119.7(5)
C28A C29A H29A 120.2
C30A C29A H29A 120.2
C31A C30A O33A 124.2(5)
C31A C30A C29A 120.6(4)
O33A C30A C29A 115.2(5)
C30A C31A C32A 119.9(5)
C30A C31A H31A 120.1
C32A C31A H31A 120.1
C27A C32A C31A 120.6(5)
C27A C32A H32A 119.7
C31A C32A H32A 119.7
O33A C34A H34A 109.5
O33A C34A H34B 109.5
H34A C34A H34B 109.5
O33A C34A H34C 109.5
H34A C34A H34C 109.5
H34B C34A H34C 109.5
C2A N1A C6A 118.9(4)
C2A N1A Cd1A 122.8(3)
C6A N1A Cd1A 118.2(3)
C9A N8A C7A 120.0(3)
C9A N8A Cd1A 120.9(2)
C7A N8A Cd1A 118.4(3)
C17A N18A C13A 118.2(4)
C17A N18A Cd1A 121.6(3)
C13A N18A Cd1A 118.3(3)
C30A O33A C34A 116.8(5)
N1B C2B C3B 123.4(4)
N1B C2B H2B 118.3
C3B C2B H2B 118.3
C2B C3B C4B 118.6(4)
C2B C3B H3B 120.7
C4B C3B H3B 120.7
C3B C4B C5B 119.4(5)
C3B C4B H4B 120.3
C5B C4B H4B 120.3
C6B C5B C4B 119.2(4)
C6B C5B H5B 120.4
C4B C5B H5B 120.4
N1B C6B C5B 121.5(4)
N1B C6B C7B 116.1(4)
C5B C6B C7B 122.4(4)
N8B C7B C12B 121.9(4)
N8B C7B C6B 115.5(3)
C12B C7B C6B 122.6(4)
N8B C9B C10B 121.5(4)
N8B C9B C13B 116.0(3)
C10B C9B C13B 122.5(4)
C9B C10B C11B 119.7(4)
C9B C10B H10B 120.2
C11B C10B H10B 120.2
C10B C11B C12B 117.6(4)
C10B C11B C19B 120.9(4)
C12B C11B C19B 121.4(4)
C7B C12B C11B 119.2(4)
C7B C12B H12B 120.4
C11B C12B H12B 120.4
N18B C13B C14B 121.1(4)
N18B C13B C9B 116.1(4)
C14B C13B C9B 122.8(4)
C13B C14B C15B 119.1(5)
C13B C14B H14B 120.4
C15B C14B H14B 120.5
C16B C15B C14B 119.7(5)
C16B C15B H15B 120.2
C14B C15B H15B 120.2
C15B C16B C17B 118.2(5)
C15B C16B H16B 120.9
C17B C16B H16B 120.9
N18B C17B C16B 122.8(5)
N18B C17B H17B 118.6
C16B C17B H17B 118.6
C24B C19B C20B 118.8(4)
C24B C19B C11B 119.9(4)
C20B C19B C11B 121.3(4)
C21B C20B C19B 120.7(4)
C21B C20B H20B 119.6
C19B C20B H20B 119.6
C20B C21B C22B 120.9(5)
C20B C21B H21B 119.5
C22B C21B H21B 119.5
C23B C22B C21B 118.2(4)
C23B C22B C25B 120.3(4)
C21B C22B C25B 121.3(4)
C24B C23B C22B 120.6(4)
C24B C23B H23B 119.7
C22B C23B H23B 119.7
C19B C24B C23B 120.6(4)
C19B C24B H24B 119.7
C23B C24B H24B 119.7
C26B C25B C22B 174.7(5)
C25B C26B C27B 178.2(5)
C28B C27B C32B 118.4(4)
C28B C27B C26B 120.3(4)
C32B C27B C26B 121.3(4)
C29B C28B C27B 120.7(5)
C29B C28B H28B 119.6
C27B C28B H28B 119.6
C28B C29B C30B 120.3(4)
C28B C29B H29B 119.8
C30B C29B H29B 119.8
O33B C30B C29B 124.4(4)
O33B C30B C31B 116.1(4)
C29B C30B C31B 119.6(4)
C32B C31B C30B 120.1(4)
C32B C31B H31B 119.9
C30B C31B H31B 119.9
C31B C32B C27B 120.9(4)
C31B C32B H32B 119.5
C27B C32B H32B 119.5
O33B C34B H34D 109.5
O33B C34B H34E 109.5
H34D C34B H34E 109.5
O33B C34B H34F 109.5
H34D C34B H34F 109.5
H34E C34B H34F 109.5
C2B N1B C6B 117.9(4)
C2B N1B Cd1A 124.5(3)
C6B N1B Cd1A 117.6(3)
C9B N8B C7B 120.1(3)
C9B N8B Cd1A 119.4(3)
C7B N8B Cd1A 120.3(3)
C17B N18B C13B 119.0(4)
C17B N18B Cd1A 123.2(3)
C13B N18B Cd1A 117.7(3)
C30B O33B C34B 117.1(4)
N1C C2C C3C 123.1(4)
N1C C2C H2C 118.5
C3C C2C H2C 118.5
C2C C3C C4C 118.3(4)
C2C C3C H3C 120.9
C4C C3C H3C 120.9
C3C C4C C5C 119.4(4)
C3C C4C H4C 120.3
C5C C4C H4C 120.3
C6C C5C C4C 119.3(4)
C6C C5C H5C 120.4
C4C C5C H5C 120.4
N1C C6C C5C 121.6(4)
N1C C6C C7C 115.7(4)
C5C C6C C7C 122.6(4)
N8C C7C C12C 121.3(4)
N8C C7C C6C 116.0(3)
C12C C7C C6C 122.7(4)
N8C C9C C10C 121.0(4)
N8C C9C C13C 115.3(3)
C10C C9C C13C 123.7(4)
C11C C10C C9C 120.5(4)
C11C C10C H10C 119.7
C9C C10C H10C 119.7
C10C C11C C12C 117.1(3)
C10C C11C C19C 121.4(4)
C12C C11C C19C 121.5(4)
C7C C12C C11C 120.0(4)
C7C C12C H12C 120.0
C11C C12C H12C 120.0
N18C C13C C14C 120.5(4)
N18C C13C C9C 116.6(4)
C14C C13C C9C 122.9(4)
C15C C14C C13C 119.5(4)
C15C C14C H14C 120.3
C13C C14C H14C 120.3
C16C C15C C14C 119.9(5)
C16C C15C H15C 120.0
C14C C15C H15C 120.0
C15C C16C C17C 118.6(5)
C15C C16C H16C 120.7
C17C C16C H16C 120.7
N18C C17C C16C 122.0(5)
N18C C17C H17C 119.0
C16C C17C H17C 119.0
C24C C19C C20C 116.9(4)
C24C C19C C11C 121.2(4)
C20C C19C C11C 121.9(4)
C21C C20C C19C 121.7(4)
C21C C20C H20C 119.2
C19C C20C H20C 119.2
C20C C21C C22C 120.4(4)
C20C C21C H21C 119.8
C22C C21C H21C 119.8
C23C C22C C21C 118.8(4)
C23C C22C C25C 119.1(4)
C21C C22C C25C 122.2(4)
C24C C23C C22C 120.4(4)
C24C C23C H23C 119.8
C22C C23C H23C 119.8
C23C C24C C19C 121.9(4)
C23C C24C H24C 119.1
C19C C24C H24C 119.1
C26C C25C C22C 176.0(5)
C25C C26C C27C 177.6(5)
C28C C27C C32C 118.4(4)
C28C C27C C26C 121.5(4)
C32C C27C C26C 120.0(4)
C27C C28C C29C 121.3(4)
C27C C28C H28C 119.4
C29C C28C H28C 119.4
C30C C29C C28C 119.4(4)
C30C C29C H29C 120.3
C28C C29C H29C 120.3
O33C C30C C29C 124.7(4)
O33C C30C C31C 115.0(4)
C29C C30C C31C 120.3(4)
C30C C31C C32C 120.3(4)
C30C C31C H31C 119.8
C32C C31C H31C 119.8
C31C C32C C27C 120.2(4)
C31C C32C H32C 119.9
C27C C32C H32C 119.9
O33C C34C H34G 109.5
O33C C34C H34H 109.5
H34G C34C H34H 109.5
O33C C34C H34I 109.5
H34G C34C H34I 109.5
H34H C34C H34I 109.5
C2C N1C C6C 118.3(4)
C2C N1C Cd1B 124.1(3)
C6C N1C Cd1B 117.4(3)
C7C N8C C9C 120.0(3)
C7C N8C Cd1B 120.1(2)
C9C N8C Cd1B 119.7(3)
C17C N18C C13C 119.5(4)
C17C N18C Cd1B 123.0(3)
C13C N18C Cd1B 117.4(3)
C30C O33C C34C 117.9(4)
N1D C2D C3D 123.4(4)
N1D C2D H2D 118.3
C3D C2D H2D 118.3
C2D C3D C4D 118.6(4)
C2D C3D H3D 120.7
C4D C3D H3D 120.7
C3D C4D C5D 119.1(5)
C3D C4D H4D 120.4
C5D C4D H4D 120.4
C6D C5D C4D 119.3(4)
C6D C5D H5D 120.3
C4D C5D H5D 120.3
N1D C6D C5D 121.5(4)
N1D C6D C7D 116.0(4)
C5D C6D C7D 122.5(4)
N8D C7D C12D 121.7(4)
N8D C7D C6D 116.5(3)
C12D C7D C6D 121.8(4)
N8D C9D C10D 120.8(4)
N8D C9D C13D 115.4(3)
C10D C9D C13D 123.8(4)
C9D C10D C11D 120.1(4)
C9D C10D H10D 119.9
C11D C10D H10D 119.9
C10D C11D C12D 118.1(4)
C10D C11D C19D 122.6(4)
C12D C11D C19D 119.3(4)
C7D C12D C11D 119.1(4)
C7D C12D H12D 120.4
C11D C12D H12D 120.4
N18D C13D C14D 120.2(4)
N18D C13D C9D 117.0(4)
C14D C13D C9D 122.8(4)
C15D C14D C13D 120.0(4)
C15D C14D H14D 120.0
C13D C14D H14D 120.0
C14D C15D C16D 119.3(4)
C14D C15D H15D 120.4
C16D C15D H15D 120.4
C17D C16D C15D 118.0(5)
C17D C16D H16D 121.0
C15D C16D H16D 121.0
N18D C17D C16D 123.3(4)
N18D C17D H17D 118.4
C16D C17D H17D 118.4
C20D C19D C24D 118.4(4)
C20D C19D C11D 120.9(4)
C24D C19D C11D 120.7(4)
C19D C20D C21D 121.4(4)
C19D C20D H20D 119.3
C21D C20D H20D 119.3
C20D C21D C22D 120.0(4)
C20D C21D H21D 120.0
C22D C21D H21D 120.0
C23D C22D C21D 118.5(4)
C23D C22D C25D 121.4(4)
C21D C22D C25D 120.1(4)
C22D C23D C24D 121.1(4)
C22D C23D H23D 119.5
C24D C23D H23D 119.5
C23D C24D C19D 120.6(4)
C23D C24D H24D 119.7
C19D C24D H24D 119.7
C26D C25D C22D 179.2(6)
C25D C26D C27D 178.0(5)
C28D C27D C32D 118.3(4)
C28D C27D C26D 121.3(4)
C32D C27D C26D 120.3(4)
C29D C28D C27D 121.0(4)
C29D C28D H28D 119.5
C27D C28D H28D 119.5
C28D C29D C30D 120.0(5)
C28D C29D H29D 120.0
C30D C29D H29D 120.0
O33D C30D C31D 124.3(4)
O33D C30D C29D 115.5(4)
C31D C30D C29D 120.2(4)
C30D C31D C32D 119.4(4)
C30D C31D H31D 120.3
C32D C31D H31D 120.3
C31D C32D C27D 121.0(4)
C31D C32D H32D 119.5
C27D C32D H32D 119.5
O33D C34D H34J 109.5
O33D C34D H34K 109.5
H34J C34D H34K 109.5
O33D C34D H34L 109.5
H34J C34D H34L 109.5
H34K C34D H34L 109.5
C6D N1D C2D 118.0(4)
C6D N1D Cd1B 117.3(3)
C2D N1D Cd1B 124.7(3)
C7D N8D C9D 120.2(3)
C7D N8D Cd1B 119.7(2)
C9D N8D Cd1B 120.1(3)
C17D N18D C13D 119.2(4)
C17D N18D Cd1B 124.1(3)
C13D N18D Cd1B 116.6(3)
C30D O33D C34D 117.6(4)
O1E Cl1E O3E 118.6(7)
O1E Cl1E O4E 104.5(5)
O3E Cl1E O4E 108.6(7)
O1E Cl1E O2E 107.0(6)
O3E Cl1E O2E 111.4(6)
O4E Cl1E O2E 105.8(5)
O6E Cl2E O8E 111.5(9)
O6E Cl2E O5E 115.6(10)
O8E Cl2E O5E 105.5(7)
O6E Cl2E O7E 110.7(9)
O8E Cl2E O7E 108.1(8)
O5E Cl2E O7E 104.8(9)
O4F Cl1F O1F 110.3(2)
O4F Cl1F O3F 109.6(2)
O1F Cl1F O3F 109.2(2)
O4F Cl1F O2F 110.2(2)
O1F Cl1F O2F 109.06(19)
O3F Cl1F O2F 108.4(2)
O1G Cl1G O2G 109.7(3)
O1G Cl1G O3G 109.7(2)
O2G Cl1G O3G 107.8(2)
O1G Cl1G O4G 110.1(2)
O2G Cl1G O4G 110.1(2)
O3G Cl1G O4G 109.4(2)
O3H Cl1H O1H 110.1(3)
O3H Cl1H O2H 111.0(3)
O1H Cl1H O2H 110.2(3)
O3H Cl1H O4H 110.7(3)
O1H Cl1H O4H 105.2(3)
O2H Cl1H O4H 109.5(3)
N1S C2S C3S 173.8(11)
C2S C3S H3S1 109.5
C2S C3S H3S2 109.5
H3S1 C3S H3S2 109.5
C2S C3S H3S3 109.5
H3S1 C3S H3S3 109.5
H3S2 C3S H3S3 109.5
N4S C5S C6S 175(2)
C5S C6S H6S1 109.5
C5S C6S H6S2 109.5
H6S1 C6S H6S2 109.5
C5S C6S H6S3 109.5
H6S1 C6S H6S3 109.5
H6S2 C6S H6S3 109.5
N1T C2T C3T 174.3(17)
C2T C3T H3T1 109.5
C2T C3T H3T2 109.5
H3T1 C3T H3T2 109.5
C2T C3T H3T3 109.5
H3T1 C3T H3T3 109.5
H3T2 C3T H3T3 109.5

loop_
_geom_bond_atom_site_label_1
_geom_bond_atom_site_label_2
_geom_bond_distance
Cd1A N8B 2.295(3)
Cd1A N8A 2.322(3)
Cd1A N1A 2.325(4)
Cd1A N18B 2.340(4)
Cd1A N1B 2.345(4)
Cd1A N18A 2.374(3)
Cd1B N8D 2.288(3)
Cd1B N8C 2.294(3)
Cd1B N18C 2.326(4)
Cd1B N1C 2.352(4)
Cd1B N18D 2.354(4)
Cd1B N1D 2.357(4)
C2A N1A 1.330(6)
C2A C3A 1.376(7)
C2A H2A 0.9500
C3A C4A 1.373(8)
C3A H3A 0.9500
C4A C5A 1.364(7)
C4A H4A 0.9500
C5A C6A 1.388(6)
C5A H5A 0.9500
C6A N1A 1.352(5)
C6A C7A 1.477(6)
C7A N8A 1.350(5)
C7A C12A 1.387(6)
C9A N8A 1.336(5)
C9A C10A 1.390(5)
C9A C13A 1.498(5)
C10A C11A 1.397(6)
C10A H10A 0.9500
C11A C12A 1.390(6)
C11A C19A 1.488(5)
C12A H12A 0.9500
C13A N18A 1.355(5)
C13A C14A 1.381(6)
C14A C15A 1.390(6)
C14A H14A 0.9500
C15A C16A 1.380(6)
C15A H15A 0.9500
C16A C17A 1.370(6)
C16A H16A 0.9500
C17A N18A 1.344(5)
C17A H17A 0.9500
C19A C24A 1.376(7)
C19A C20A 1.405(6)
C20A C21A 1.399(7)
C20A H20A 0.9500
C21A C22A 1.382(8)
C21A H21A 0.9500
C22A C23A 1.385(7)
C22A C25A 1.436(6)
C23A C24A 1.383(6)
C23A H23A 0.9500
C24A H24A 0.9500
C25A C26A 1.188(6)
C26A C27A 1.450(6)
C27A C32A 1.377(8)
C27A C28A 1.398(7)
C28A C29A 1.379(6)
C28A H28A 0.9500
C29A C30A 1.382(7)
C29A H29A 0.9500
C30A C31A 1.362(7)
C30A O33A 1.370(5)
C31A C32A 1.393(7)
C31A H31A 0.9500
C32A H32A 0.9500
C34A O33A 1.403(7)
C34A H34A 0.9800
C34A H34B 0.9800
C34A H34C 0.9800
C2B N1B 1.348(6)
C2B C3B 1.361(7)
C2B H2B 0.9500
C3B C4B 1.372(7)
C3B H3B 0.9500
C4B C5B 1.386(6)
C4B H4B 0.9500
C5B C6B 1.376(6)
C5B H5B 0.9500
C6B N1B 1.354(5)
C6B C7B 1.496(6)
C7B N8B 1.336(5)
C7B C12B 1.381(5)
C9B N8B 1.335(5)
C9B C10B 1.379(5)
C9B C13B 1.490(6)
C10B C11B 1.400(6)
C10B H10B 0.9500
C11B C12B 1.403(6)
C11B C19B 1.481(5)
C12B H12B 0.9500
C13B N18B 1.339(5)
C13B C14B 1.376(6)
C14B C15B 1.387(7)
C14B H14B 0.9500
C15B C16B 1.363(7)
C15B H15B 0.9500
C16B C17B 1.371(7)
C16B H16B 0.9500
C17B N18B 1.338(6)
C17B H17B 0.9500
C19B C24B 1.387(6)
C19B C20B 1.388(6)
C20B C21B 1.376(6)
C20B H20B 0.9500
C21B C22B 1.397(7)
C21B H21B 0.9500
C22B C23B 1.391(7)
C22B C25B 1.434(6)
C23B C24B 1.388(6)
C23B H23B 0.9500
C24B H24B 0.9500
C25B C26B 1.199(6)
C26B C27B 1.440(6)
C27B C28B 1.390(6)
C27B C32B 1.395(6)
C28B C29B 1.381(6)
C28B H28B 0.9500
C29B C30B 1.383(6)
C29B H29B 0.9500
C30B O33B 1.365(5)
C30B C31B 1.386(6)
C31B C32B 1.378(6)
C31B H31B 0.9500
C32B H32B 0.9500
C34B O33B 1.428(6)
C34B H34D 0.9800
C34B H34E 0.9800
C34B H34F 0.9800
C2C N1C 1.341(5)
C2C C3C 1.373(6)
C2C H2C 0.9500
C3C C4C 1.376(6)
C3C H3C 0.9500
C4C C5C 1.385(6)
C4C H4C 0.9500
C5C C6C 1.372(6)
C5C H5C 0.9500
C6C N1C 1.352(5)
C6C C7C 1.496(5)
C7C N8C 1.331(5)
C7C C12C 1.394(5)
C9C N8C 1.341(5)
C9C C10C 1.391(5)
C9C C13C 1.492(6)
C10C C11C 1.384(6)
C10C H10C 0.9500
C11C C12C 1.395(5)
C11C C19C 1.487(5)
C12C H12C 0.9500
C13C N18C 1.354(5)
C13C C14C 1.384(6)
C14C C15C 1.375(7)
C14C H14C 0.9500
C15C C16C 1.367(7)
C15C H15C 0.9500
C16C C17C 1.383(7)
C16C H16C 0.9500
C17C N18C 1.339(6)
C17C H17C 0.9500
C19C C24C 1.397(6)
C19C C20C 1.402(6)
C20C C21C 1.375(6)
C20C H20C 0.9500
C21C C22C 1.398(6)
C21C H21C 0.9500
C22C C23C 1.386(6)
C22C C25C 1.444(6)
C23C C24C 1.380(6)
C23C H23C 0.9500
C24C H24C 0.9500
C25C C26C 1.192(6)
C26C C27C 1.434(6)
C27C C28C 1.390(6)
C27C C32C 1.395(6)
C28C C29C 1.393(6)
C28C H28C 0.9500
C29C C30C 1.371(6)
C29C H29C 0.9500
C30C O33C 1.368(5)
C30C C31C 1.384(6)
C31C C32C 1.386(6)
C31C H31C 0.9500
C32C H32C 0.9500
C34C O33C 1.424(6)
C34C H34G 0.9800
C34C H34H 0.9800
C34C H34I 0.9800
C2D N1D 1.347(5)
C2D C3D 1.363(6)
C2D H2D 0.9500
C3D C4D 1.373(6)
C3D H3D 0.9500
C4D C5D 1.383(6)
C4D H4D 0.9500
C5D C6D 1.382(6)
C5D H5D 0.9500
C6D N1D 1.344(5)
C6D C7D 1.495(6)
C7D N8D 1.334(5)
C7D C12D 1.388(5)
C9D N8D 1.348(5)
C9D C10D 1.385(5)
C9D C13D 1.487(6)
C10D C11D 1.387(6)
C10D H10D 0.9500
C11D C12D 1.399(6)
C11D C19D 1.487(5)
C12D H12D 0.9500
C13D N18D 1.352(5)
C13D C14D 1.396(6)
C14D C15D 1.375(6)
C14D H14D 0.9500
C15D C16D 1.386(6)
C15D H15D 0.9500
C16D C17D 1.378(7)
C16D H16D 0.9500
C17D N18D 1.338(6)
C17D H17D 0.9500
C19D C20D 1.380(6)
C19D C24D 1.401(6)
C20D C21D 1.382(6)
C20D H20D 0.9500
C21D C22D 1.411(6)
C21D H21D 0.9500
C22D C23D 1.378(7)
C22D C25D 1.442(6)
C23D C24D 1.381(6)
C23D H23D 0.9500
C24D H24D 0.9500
C25D C26D 1.190(6)
C26D C27D 1.438(6)
C27D C28D 1.393(6)
C27D C32D 1.401(6)
C28D C29D 1.375(6)
C28D H28D 0.9500
C29D C30D 1.392(6)
C29D H29D 0.9500
C30D O33D 1.364(5)
C30D C31D 1.384(6)
C31D C32D 1.387(6)
C31D H31D 0.9500
C32D H32D 0.9500
C34D O33D 1.435(6)
C34D H34J 0.9800
C34D H34K 0.9800
C34D H34L 0.9800
O1E Cl1E 1.383(7)
O2E Cl1E 1.441(6)
O3E Cl1E 1.386(7)
O4E Cl1E 1.424(7)
O5E Cl2E 1.398(8)
O6E Cl2E 1.363(9)
O7E Cl2E 1.421(9)
O8E Cl2E 1.395(8)
O1F Cl1F 1.428(3)
O2F Cl1F 1.444(3)
O3F Cl1F 1.438(3)
O4F Cl1F 1.425(3)
O1G Cl1G 1.425(4)
O2G Cl1G 1.430(4)
O3G Cl1G 1.436(3)
O4G Cl1G 1.438(3)
O1H Cl1H 1.418(4)
O2H Cl1H 1.419(4)
O3H Cl1H 1.416(4)
O4H Cl1H 1.423(5)
C2S N1S 1.1382(10)
C2S C3S 1.4521(10)
C3S H3S1 0.9800
C3S H3S2 0.9800
C3S H3S3 0.9800
C5S N4S 1.1378(10)
C5S C6S 1.4518(10)
C6S H6S1 0.9800
C6S H6S2 0.9800
C6S H6S3 0.9800
C2T N1T 1.1378(10)
C2T C3T 1.4519(10)
C3T H3T1 0.9800
C3T H3T2 0.9800
C3T H3T3 0.9800

loop_
_geom_torsion_atom_site_label_1
_geom_torsion_atom_site_label_2
_geom_torsion_atom_site_label_3
_geom_torsion_atom_site_label_4
_geom_torsion
N1A C2A C3A C4A -0.4(9)
C2A C3A C4A C5A 1.0(9)
C3A C4A C5A C6A -1.2(8)
C4A C5A C6A N1A 0.8(7)
C4A C5A C6A C7A 178.6(5)
N1A C6A C7A N8A 9.3(6)
C5A C6A C7A N8A -168.5(4)
N1A C6A C7A C12A -171.6(4)
C5A C6A C7A C12A 10.6(7)
N8A C9A C10A C11A 1.0(6)
C13A C9A C10A C11A 178.8(4)
C9A C10A C11A C12A -2.3(6)
C9A C10A C11A C19A 177.6(4)
N8A C7A C12A C11A 1.0(6)
C6A C7A C12A C11A -178.1(4)
C10A C11A C12A C7A 1.3(6)
C19A C11A C12A C7A -178.5(4)
N8A C9A C13A N18A -16.4(5)
C10A C9A C13A N18A 165.7(4)
N8A C9A C13A C14A 162.2(4)
C10A C9A C13A C14A -15.7(6)
N18A C13A C14A C15A 1.5(6)
C9A C13A C14A C15A -177.0(4)
C13A C14A C15A C16A -0.4(6)
C14A C15A C16A C17A -0.9(7)
C15A C16A C17A N18A 1.3(7)
C12A C11A C19A C24A 158.5(4)
C10A C11A C19A C24A -21.3(6)
C12A C11A C19A C20A -20.3(6)
C10A C11A C19A C20A 159.9(4)
C24A C19A C20A C21A 0.2(7)
C11A C19A C20A C21A 179.1(4)
C19A C20A C21A C22A -1.3(7)
C20A C21A C22A C23A 1.8(7)
C20A C21A C22A C25A -178.2(4)
C21A C22A C23A C24A -1.2(7)
C25A C22A C23A C24A 178.7(5)
C20A C19A C24A C23A 0.3(7)
C11A C19A C24A C23A -178.6(4)
C22A C23A C24A C19A 0.2(8)
C32A C27A C28A C29A -1.4(7)
C26A C27A C28A C29A 178.8(5)
C27A C28A C29A C30A -0.2(8)
C28A C29A C30A C31A 1.3(8)
C28A C29A C30A O33A 179.9(4)
O33A C30A C31A C32A -179.2(5)
C29A C30A C31A C32A -0.8(8)
C28A C27A C32A C31A 2.0(7)
C26A C27A C32A C31A -178.2(5)
C30A C31A C32A C27A -1.0(8)
C3A C2A N1A C6A 0.0(8)
C3A C2A N1A Cd1A -175.8(4)
C5A C6A N1A C2A -0.2(7)
C7A C6A N1A C2A -178.1(4)
C5A C6A N1A Cd1A 175.8(3)
C7A C6A N1A Cd1A -2.1(5)
C10A C9A N8A C7A 1.3(6)
C13A C9A N8A C7A -176.6(4)
C10A C9A N8A Cd1A -169.5(3)
C13A C9A N8A Cd1A 12.6(5)
C12A C7A N8A C9A -2.3(6)
C6A C7A N8A C9A 176.9(4)
C12A C7A N8A Cd1A 168.7(3)
C6A C7A N8A Cd1A -12.1(5)
C16A C17A N18A C13A -0.3(7)
C16A C17A N18A Cd1A 163.9(3)
C14A C13A N18A C17A -1.2(6)
C9A C13A N18A C17A 177.5(4)
C14A C13A N18A Cd1A -165.9(3)
C9A C13A N18A Cd1A 12.7(5)
C31A C30A O33A C34A -14.4(7)
C29A C30A O33A C34A 167.1(5)
N1B C2B C3B C4B -0.4(8)
C2B C3B C4B C5B 0.4(8)
C3B C4B C5B C6B -0.2(8)
C4B C5B C6B N1B 0.0(7)
C4B C5B C6B C7B -179.9(4)
N1B C6B C7B N8B -3.5(5)
C5B C6B C7B N8B 176.4(4)
N1B C6B C7B C12B 175.9(4)
C5B C6B C7B C12B -4.2(6)
N8B C9B C10B C11B 1.8(6)
C13B C9B C10B C11B -178.6(4)
C9B C10B C11B C12B 0.4(6)
C9B C10B C11B C19B 178.7(4)
N8B C7B C12B C11B 2.1(6)
C6B C7B C12B C11B -177.3(4)
C10B C11B C12B C7B -2.3(6)
C19B C11B C12B C7B 179.4(4)
N8B C9B C13B N18B 8.3(6)
C10B C9B C13B N18B -171.3(4)
N8B C9B C13B C14B -172.3(4)
C10B C9B C13B C14B 8.1(7)
N18B C13B C14B C15B 2.1(7)
C9B C13B C14B C15B -177.3(4)
C13B C14B C15B C16B -0.4(8)
C14B C15B C16B C17B -2.1(8)
C15B C16B C17B N18B 3.0(8)
C10B C11B C19B C24B -30.0(6)
C12B C11B C19B C24B 148.2(4)
C10B C11B C19B C20B 151.4(4)
C12B C11B C19B C20B -30.4(6)
C24B C19B C20B C21B -2.4(7)
C11B C19B C20B C21B 176.2(4)
C19B C20B C21B C22B -1.3(7)
C20B C21B C22B C23B 4.4(7)
C20B C21B C22B C25B -171.7(5)
C21B C22B C23B C24B -3.7(7)
C25B C22B C23B C24B 172.3(4)
C20B C19B C24B C23B 3.0(7)
C11B C19B C24B C23B -175.7(4)
C22B C23B C24B C19B 0.1(7)
C32B C27B C28B C29B 0.4(7)
C26B C27B C28B C29B 178.1(5)
C27B C28B C29B C30B -0.5(8)
C28B C29B C30B O33B -179.3(4)
C28B C29B C30B C31B 0.1(7)
O33B C30B C31B C32B 179.8(4)
C29B C30B C31B C32B 0.3(7)
C30B C31B C32B C27B -0.3(7)
C28B C27B C32B C31B 0.0(7)
C26B C27B C32B C31B -177.7(4)
C3B C2B N1B C6B 0.2(7)
C3B C2B N1B Cd1A 179.7(4)
C5B C6B N1B C2B 0.0(6)
C7B C6B N1B C2B 179.9(4)
C5B C6B N1B Cd1A -179.5(3)
C7B C6B N1B Cd1A 0.4(5)
C10B C9B N8B C7B -2.1(6)
C13B C9B N8B C7B 178.3(4)
C10B C9B N8B Cd1A 172.4(3)
C13B C9B N8B Cd1A -7.2(5)
C12B C7B N8B C9B 0.1(6)
C6B C7B N8B C9B 179.6(4)
C12B C7B N8B Cd1A -174.3(3)
C6B C7B N8B Cd1A 5.1(5)
C16B C17B N18B C13B -1.4(7)
C16B C17B N18B Cd1A -177.6(4)
C14B C13B N18B C17B -1.2(7)
C9B C13B N18B C17B 178.2(4)
C14B C13B N18B Cd1A 175.2(4)
C9B C13B N18B Cd1A -5.4(5)
C29B C30B O33B C34B -7.2(7)
C31B C30B O33B C34B 173.3(4)
N1C C2C C3C C4C -0.2(7)
C2C C3C C4C C5C 0.4(7)
C3C C4C C5C C6C 0.1(7)
C4C C5C C6C N1C -0.8(7)
C4C C5C C6C C7C 178.8(4)
N1C C6C C7C N8C -0.7(5)
C5C C6C C7C N8C 179.7(4)
N1C C6C C7C C12C 179.3(4)
C5C C6C C7C C12C -0.4(6)
N8C C9C C10C C11C 1.5(6)
C13C C9C C10C C11C -178.9(4)
C9C C10C C11C C12C -1.6(6)
C9C C10C C11C C19C 179.0(4)
N8C C7C C12C C11C 1.1(6)
C6C C7C C12C C11C -178.8(4)
C10C C11C C12C C7C 0.3(6)
C19C C11C C12C C7C 179.7(4)
N8C C9C C13C N18C -4.9(6)
C10C C9C C13C N18C 175.5(4)
N8C C9C C13C C14C 176.0(4)
C10C C9C C13C C14C -3.6(7)
N18C C13C C14C C15C 2.0(8)
C9C C13C C14C C15C -179.0(5)
C13C C14C C15C C16C -1.3(9)
C14C C15C C16C C17C 0.0(9)
C15C C16C C17C N18C 0.7(9)
C10C C11C C19C C24C -7.6(6)
C12C C11C C19C C24C 173.1(4)
C10C C11C C19C C20C 172.1(4)
C12C C11C C19C C20C -7.3(6)
C24C C19C C20C C21C -0.8(6)
C11C C19C C20C C21C 179.5(4)
C19C C20C C21C C22C 0.8(7)
C20C C21C C22C C23C 0.1(7)
C20C C21C C22C C25C 179.7(4)
C21C C22C C23C C24C -0.9(7)
C25C C22C C23C C24C 179.5(4)
C22C C23C C24C C19C 0.9(7)
C20C C19C C24C C23C 0.0(6)
C11C C19C C24C C23C 179.6(4)
C32C C27C C28C C29C -2.6(7)
C26C C27C C28C C29C 176.2(4)
C27C C28C C29C C30C 0.3(7)
C28C C29C C30C O33C -178.2(4)
C28C C29C C30C C31C 2.6(7)
O33C C30C C31C C32C 177.6(4)
C29C C30C C31C C32C -3.0(7)
C30C C31C C32C C27C 0.6(7)
C28C C27C C32C C31C 2.1(7)
C26C C27C C32C C31C -176.7(4)
C3C C2C N1C C6C -0.6(7)
C3C C2C N1C Cd1B 173.1(4)
C5C C6C N1C C2C 1.1(6)
C7C C6C N1C C2C -178.6(4)
C5C C6C N1C Cd1B -173.1(3)
C7C C6C N1C Cd1B 7.3(5)
C12C C7C N8C C9C -1.3(6)
C6C C7C N8C C9C 178.7(4)
C12C C7C N8C Cd1B 173.4(3)
C6C C7C N8C Cd1B -6.6(5)
C10C C9C N8C C7C -0.1(6)
C13C C9C N8C C7C -179.7(4)
C10C C9C N8C Cd1B -174.8(3)
C13C C9C N8C Cd1B 5.6(5)
C16C C17C N18C C13C 0.0(8)
C16C C17C N18C Cd1B 177.5(4)
C14C C13C N18C C17C -1.4(7)
C9C C13C N18C C17C 179.5(4)
C14C C13C N18C Cd1B -178.9(4)
C9C C13C N18C Cd1B 1.9(5)
C29C C30C O33C C34C 8.6(7)
C31C C30C O33C C34C -172.2(4)
N1D C2D C3D C4D -0.9(7)
C2D C3D C4D C5D 0.4(8)
C3D C4D C5D C6D 0.8(8)
C4D C5D C6D N1D -1.6(7)
C4D C5D C6D C7D 177.6(4)
N1D C6D C7D N8D 0.5(6)
C5D C6D C7D N8D -178.7(4)
N1D C6D C7D C12D 179.2(4)
C5D C6D C7D C12D -0.1(7)
N8D C9D C10D C11D -1.2(6)
C13D C9D C10D C11D 178.0(4)
C9D C10D C11D C12D 1.5(6)
C9D C10D C11D C19D -178.4(4)
N8D C7D C12D C11D 1.5(6)
C6D C7D C12D C11D -177.1(4)
C10D C11D C12D C7D -1.6(6)
C19D C11D C12D C7D 178.2(4)
N8D C9D C13D N18D -5.3(5)
C10D C9D C13D N18D 175.5(4)
N8D C9D C13D C14D 174.6(4)
C10D C9D C13D C14D -4.6(6)
N18D C13D C14D C15D 0.3(6)
C9D C13D C14D C15D -179.6(4)
C13D C14D C15D C16D -1.5(7)
C14D C15D C16D C17D 1.1(7)
C15D C16D C17D N18D 0.7(8)
C10D C11D C19D C20D 158.5(4)
C12D C11D C19D C20D -21.4(6)
C10D C11D C19D C24D -20.1(6)
C12D C11D C19D C24D 160.1(4)
C24D C19D C20D C21D -1.0(7)
C11D C19D C20D C21D -179.6(4)
C19D C20D C21D C22D 0.7(7)
C20D C21D C22D C23D 0.3(7)
C20D C21D C22D C25D 179.4(4)
C21D C22D C23D C24D -1.0(7)
C25D C22D C23D C24D 180.0(5)
C22D C23D C24D C19D 0.6(7)
C20D C19D C24D C23D 0.3(7)
C11D C19D C24D C23D 178.9(4)
C32D C27D C28D C29D -0.5(7)
C26D C27D C28D C29D 176.3(5)
C27D C28D C29D C30D -1.0(8)
C28D C29D C30D O33D -178.5(4)
C28D C29D C30D C31D 1.9(7)
O33D C30D C31D C32D 179.2(4)
C29D C30D C31D C32D -1.3(7)
C30D C31D C32D C27D -0.2(7)
C28D C27D C32D C31D 1.1(7)
C26D C27D C32D C31D -175.8(4)
C5D C6D N1D C2D 1.1(6)
C7D C6D N1D C2D -178.1(4)
C5D C6D N1D Cd1B -179.3(4)
C7D C6D N1D Cd1B 1.4(5)
C3D C2D N1D C6D 0.1(7)
C3D C2D N1D Cd1B -179.4(3)
C12D C7D N8D C9D -1.2(6)
C6D C7D N8D C9D 177.5(4)
C12D C7D N8D Cd1B 179.0(3)
C6D C7D N8D Cd1B -2.3(5)
C10D C9D N8D C7D 1.0(6)
C13D C9D N8D C7D -178.3(4)
C10D C9D N8D Cd1B -179.2(3)
C13D C9D N8D Cd1B 1.6(5)
C16D C17D N18D C13D -2.0(8)
C16D C17D N18D Cd1B 172.7(4)
C14D C13D N18D C17D 1.5(6)
C9D C13D N18D C17D -178.6(4)
C14D C13D N18D Cd1B -173.5(3)
C9D C13D N18D Cd1B 6.4(5)
C31D C30D O33D C34D -2.1(7)
C29D C30D O33D C34D 178.3(4)
